data_7701488
loop_
_publ_author_name
'Mielcarek, Agnieszka'
'Bie\'nko, Alina'
'Saramak, Paulina'
'Jezierska, Julia'
'Do\/l\;ega, Anna'

_publ_section_title
;
 Cu/Zn heterometallic complex with solvent-binding cavity, catalytic
 activity for oxidation of 1-phenylethanol and unusual magnetic properties
;
_journal_name_full 'Dalton Transactions'
_journal_paper_doi 10.1039/C9DT03304A
_journal_year 2019
_chemical_formula_moiety 'C26 H22 N4 O4 Zn'
_chemical_formula_sum 'C26 H22 N4 O4 Zn'
_chemical_formula_weight 519.84
_space_group_IT_number 14
_space_group_name_Hall '-P 2yn'
_space_group_name_H-M_alt 'P 1 21/n 1'
_symmetry_cell_setting monoclinic
_symmetry_Int_Tables_number 14
_symmetry_space_group_name_Hall '-P 2yn'
_symmetry_space_group_name_H-M 'P 1 21/n 1'
_atom_sites_solution_hydrogens geom
_atom_sites_solution_primary heavy
_audit_creation_date 2016-09-06T17:15:24-00:00
_audit_creation_method 'WinGX routine CIF_UPDATE'
_audit_update_record
;
2019-03-14 deposited with the CCDC.	2019-11-04 downloaded from the CCDC.
;
_cell_angle_alpha 90
_cell_angle_beta 113.752(10)
_cell_angle_gamma 90
_cell_formula_units_Z 4
_cell_length_a 12.7455(16)
_cell_length_b 15.1440(14)
_cell_length_c 12.9090(17)
_cell_measurement_reflns_used 1538
_cell_measurement_temperature 120(2)
_cell_measurement_theta_max 29.41
_cell_measurement_theta_min 3.73
_cell_volume 2280.6(5)
_computing_cell_refinement 'STOE X-AREA'
_computing_data_collection 'STOE X-AREA'
_computing_data_reduction 'STOE X-RED'
_computing_molecular_graphics 'Olex2 (Dolomanov et al., 2009)'
_computing_publication_material 'Olex2 (Dolomanov et al., 2009)'
_computing_structure_refinement 'ShelXL (Sheldrick, 2015)'
_computing_structure_solution 'ShelXS (Sheldrick, 2008)'
_diffrn_ambient_temperature 120(2)
_diffrn_detector 'image plate (34 cm diameter)'
_diffrn_detector_area_resol_mean 6.67
_diffrn_detector_type STOE
_diffrn_measured_fraction_theta_full 0.994
_diffrn_measured_fraction_theta_max 0.994
_diffrn_measurement_device '2-circle goniometer'
_diffrn_measurement_device_type 'STOE IPDS 2T'
_diffrn_measurement_method 'rotation method'
_diffrn_radiation_monochromator 'parabolic x-ray mirror'
_diffrn_radiation_type MoK\a
_diffrn_radiation_wavelength 0.71073
_diffrn_reflns_av_R_equivalents 0.0671
_diffrn_reflns_av_unetI/netI 0.0598
_diffrn_reflns_Laue_measured_fraction_full 0.994
_diffrn_reflns_Laue_measured_fraction_max 0.994
_diffrn_reflns_limit_h_max 14
_diffrn_reflns_limit_h_min -15
_diffrn_reflns_limit_k_max 18
_diffrn_reflns_limit_k_min -18
_diffrn_reflns_limit_l_max 15
_diffrn_reflns_limit_l_min -15
_diffrn_reflns_number 12211
_diffrn_reflns_point_group_measured_fraction_full 0.994
_diffrn_reflns_point_group_measured_fraction_max 0.994
_diffrn_reflns_theta_full 25.999
_diffrn_reflns_theta_max 25.999
_diffrn_reflns_theta_min 3.203
_diffrn_source 'GeniX Mo, 0.05 x 0.05 mm2 microfocus'
_exptl_absorpt_coefficient_mu 1.119
_exptl_absorpt_correction_T_max 0.5963
_exptl_absorpt_correction_T_min 0.4923
_exptl_absorpt_correction_type numerical
_exptl_absorpt_process_details '(HABITUS; Herrendorf, 1997)'
_exptl_crystal_colour orange
_exptl_crystal_density_diffrn 1.514
_exptl_crystal_description block
_exptl_crystal_F_000 1072
_exptl_crystal_size_max 0.82
_exptl_crystal_size_mid 0.65
_exptl_crystal_size_min 0.525
_refine_diff_density_max 0.67
_refine_diff_density_min -1.02
_refine_diff_density_rms 0.124
_refine_ls_extinction_method none
_refine_ls_goodness_of_fit_ref 1.007
_refine_ls_hydrogen_treatment constr
_refine_ls_matrix_type full
_refine_ls_number_parameters 318
_refine_ls_number_reflns 4457
_refine_ls_number_restraints 0
_refine_ls_restrained_S_all 1.007
_refine_ls_R_factor_all 0.0622
_refine_ls_R_factor_gt 0.0493
_refine_ls_shift/su_max 0
_refine_ls_shift/su_mean 0
_refine_ls_structure_factor_coef Fsqd
_refine_ls_weighting_details 'w=1/[\s^2^(Fo^2^)+(0.1100P)^2^] where P=(Fo^2^+2Fc^2^)/3'
_refine_ls_weighting_scheme calc
_refine_ls_wR_factor_gt 0.1269
_refine_ls_wR_factor_ref 0.143
_reflns_Friedel_coverage 0
_reflns_number_gt 3595
_reflns_number_total 4457
_reflns_threshold_expression 'I > 2\s(I)'
_cod_data_source_file c9dt03304a2.cif
_cod_data_source_block am_4
_cod_database_code 7701488
_olex2_submission_special_instructions 'No special instructions were received'

loop_
_symmetry_equiv_pos_as_xyz
'x, y, z'
'-x+1/2, y+1/2, -z+1/2'
'-x, -y, -z'
'x-1/2, -y-1/2, z-1/2'

loop_
_atom_site_label
_atom_site_type_symbol
_atom_site_fract_x
_atom_site_fract_y
_atom_site_fract_z
_atom_site_U_iso_or_equiv
_atom_site_adp_type
_atom_site_occupancy
_atom_site_site_symmetry_order
_atom_site_calc_flag
_atom_site_refinement_flags_posn
Zn1 Zn 0.33039(3) 0.10157(2) 0.04780(3) 0.01932(15) Uani 1 1 d .
N2 N 0.1787(2) 0.11509(16) 0.0591(2) 0.0205(5) Uani 1 1 d .
O2 O 0.40694(17) 0.04248(14) 0.19288(17) 0.0207(4) Uani 1 1 d .
C6 C 0.4947(2) 0.17891(19) -0.0781(2) 0.0199(6) Uani 1 1 d .
C1 C 0.4694(2) 0.23579(19) -0.0024(2) 0.0212(6) Uani 1 1 d .
C8 C 0.4419(2) 0.09470(18) -0.1140(2) 0.0196(6) Uani 1 1 d .
H8 H 0.4607 0.0637 -0.1663 0.024 Uiso 1 1 calc R
O4 O 0.52927(18) -0.06076(15) 0.35804(17) 0.0259(5) Uani 1 1 d .
O1 O 0.39977(18) 0.21746(14) 0.04521(18) 0.0250(5) Uani 1 1 d .
O3 O 0.5025(2) 0.37180(16) 0.0959(2) 0.0354(6) Uani 1 1 d .
C24 C 0.2548(3) -0.1412(2) -0.2584(3) 0.0367(8) Uani 1 1 d .
H24 H 0.2555 -0.1715 -0.3208 0.044 Uiso 1 1 calc R
N3 N -0.0217(2) 0.1377(2) -0.0398(3) 0.0350(7) Uani 1 1 d .
N1 N 0.3694(2) 0.05786(16) -0.0792(2) 0.0192(5) Uani 1 1 d .
C22 C 0.3142(2) -0.02256(19) -0.1266(2) 0.0208(6) Uani 1 1 d .
C12 C 0.3720(3) -0.0808(2) 0.4168(3) 0.0303(7) Uani 1 1 d .
H12 H 0.4158 -0.117 0.4769 0.036 Uiso 1 1 calc R
N4 N 0.2465(2) -0.04930(18) -0.0755(2) 0.0254(6) Uani 1 1 d .
C21 C 0.1845(3) -0.1226(2) -0.1149(3) 0.0301(7) Uani 1 1 d .
H21 H 0.1379 -0.1425 -0.0798 0.036 Uiso 1 1 calc R
C10 C 0.2394(3) 0.0282(2) 0.2348(2) 0.0231(6) Uani 1 1 d .
C3 C 0.5989(3) 0.3448(2) -0.0295(3) 0.0301(7) Uani 1 1 d .
H3 H 0.6335 0.4001 -0.0138 0.036 Uiso 1 1 calc R
C9 C 0.3558(2) 0.01131(19) 0.2538(2) 0.0200(6) Uani 1 1 d .
C23 C 0.3224(3) -0.0665(2) -0.2179(3) 0.0278(7) Uani 1 1 d .
H23 H 0.3712 -0.0467 -0.2505 0.033 Uiso 1 1 calc R
C5 C 0.5719(3) 0.2059(2) -0.1264(3) 0.0259(6) Uani 1 1 d .
H5 H 0.5889 0.1674 -0.1736 0.031 Uiso 1 1 calc R
C19 C -0.0944(3) 0.2361(2) -0.1995(3) 0.0338(8) Uani 1 1 d .
H19 H -0.1572 0.2617 -0.2571 0.041 Uiso 1 1 calc R
C15 C 0.1601(3) 0.0773(2) 0.1406(3) 0.0244(6) Uani 1 1 d .
H15 H 0.0861 0.0826 0.1374 0.029 Uiso 1 1 calc R
C16 C 0.0837(2) 0.1574(2) -0.0290(3) 0.0226(6) Uani 1 1 d .
C14 C 0.5907(3) -0.1284(3) 0.4369(3) 0.0356(8) Uani 1 1 d .
H14A H 0.5459 -0.1816 0.4199 0.053 Uiso 1 1 calc GR
H14B H 0.6049 -0.1096 0.5123 0.053 Uiso 1 1 calc GR
H14C H 0.6623 -0.1394 0.4311 0.053 Uiso 1 1 calc GR
C11 C 0.2573(3) -0.0625(3) 0.3973(3) 0.0336(8) Uani 1 1 d .
H11 H 0.2252 -0.0864 0.4443 0.04 Uiso 1 1 calc R
C17 C 0.1065(3) 0.2148(3) -0.1009(3) 0.0361(8) Uani 1 1 d .
H17 H 0.1814 0.2261 -0.0918 0.043 Uiso 1 1 calc R
C20 C -0.1086(3) 0.1776(3) -0.1242(3) 0.0367(8) Uani 1 1 d .
H20 H -0.1829 0.165 -0.1323 0.044 Uiso 1 1 calc R
C4 C 0.6217(3) 0.2878(2) -0.1044(3) 0.0288(7) Uani 1 1 d .
H4 H 0.6701 0.3056 -0.1385 0.035 Uiso 1 1 calc R
C18 C 0.0149(3) 0.2551(3) -0.1866(3) 0.0415(9) Uani 1 1 d .
H18 H 0.0278 0.2949 -0.2351 0.05 Uiso 1 1 calc R
C2 C 0.5270(2) 0.3204(2) 0.0207(3) 0.0246(6) Uani 1 1 d .
C25 C 0.1867(3) -0.1699(2) -0.2052(3) 0.0361(8) Uani 1 1 d .
H25 H 0.1426 -0.2207 -0.2299 0.043 Uiso 1 1 calc R
C7 C 0.5841(3) 0.4388(3) 0.1514(4) 0.0460(10) Uani 1 1 d .
H7A H 0.5779 0.4855 0.0989 0.069 Uiso 1 1 calc GR
H7B H 0.6599 0.4142 0.1793 0.069 Uiso 1 1 calc GR
H7C H 0.5696 0.4619 0.2136 0.069 Uiso 1 1 calc GR
C13 C 0.4196(3) -0.0454(2) 0.3474(2) 0.0223(6) Uani 1 1 d .
C0AA C 0.1933(3) -0.0092(2) 0.3087(3) 0.0310(7) Uani 1 1 d .
H0AA H 0.1176 0.0028 0.2964 0.037 Uiso 1 1 calc R

loop_
_atom_site_aniso_label
_atom_site_aniso_U_11
_atom_site_aniso_U_22
_atom_site_aniso_U_33
_atom_site_aniso_U_23
_atom_site_aniso_U_13
_atom_site_aniso_U_12
Zn1 0.0156(2) 0.0264(2) 0.0168(2) 0.00033(12) 0.00735(15) -0.00075(12)
N2 0.0163(11) 0.0255(12) 0.0178(12) 0.0000(9) 0.0048(10) 0.0026(9)
O2 0.0158(9) 0.0282(11) 0.0196(9) 0.0004(8) 0.0088(8) -0.0003(8)
C6 0.0144(12) 0.0245(14) 0.0199(13) 0.0004(11) 0.0061(11) -0.0025(10)
C1 0.0138(12) 0.0221(14) 0.0230(14) -0.0008(11) 0.0027(11) 0.0006(11)
C8 0.0170(13) 0.0240(15) 0.0181(13) 0.0010(10) 0.0073(11) 0.0019(10)
O4 0.0204(10) 0.0360(12) 0.0194(10) 0.0046(9) 0.0061(8) 0.0086(9)
O1 0.0235(10) 0.0277(11) 0.0277(11) -0.0045(8) 0.0143(9) -0.0047(8)
O3 0.0289(12) 0.0317(12) 0.0491(15) -0.0180(11) 0.0195(11) -0.0095(10)
C24 0.0345(18) 0.0349(19) 0.044(2) -0.0168(16) 0.0193(17) -0.0108(15)
N3 0.0179(13) 0.0505(18) 0.0355(15) 0.0134(13) 0.0096(12) 0.0058(12)
N1 0.0141(11) 0.0230(12) 0.0179(11) -0.0012(9) 0.0038(9) 0.0004(9)
C22 0.0150(12) 0.0210(14) 0.0213(13) -0.0007(11) 0.0020(11) -0.0008(10)
C12 0.0293(17) 0.0388(17) 0.0218(15) 0.0063(13) 0.0092(13) 0.0032(14)
N4 0.0235(13) 0.0307(14) 0.0243(12) -0.0007(10) 0.0119(11) -0.0049(10)
C21 0.0240(15) 0.0343(17) 0.0321(17) 0.0036(14) 0.0114(14) -0.0087(13)
C10 0.0218(14) 0.0302(15) 0.0195(13) 0.0022(11) 0.0107(12) 0.0020(12)
C3 0.0220(15) 0.0264(16) 0.0381(17) 0.0003(13) 0.0083(14) -0.0069(12)
C9 0.0188(13) 0.0267(14) 0.0161(12) 0.0019(11) 0.0087(11) 0.0023(11)
C23 0.0241(15) 0.0297(16) 0.0345(17) -0.0063(13) 0.0167(14) -0.0048(13)
C5 0.0204(14) 0.0340(17) 0.0257(15) -0.0004(12) 0.0119(12) -0.0010(12)
C19 0.0262(16) 0.0410(19) 0.0264(16) 0.0057(14) 0.0025(13) 0.0065(14)
C15 0.0192(14) 0.0307(15) 0.0237(15) 0.0005(12) 0.0090(12) 0.0029(12)
C16 0.0193(13) 0.0251(14) 0.0226(14) -0.0014(11) 0.0076(12) 0.0017(11)
C14 0.0294(17) 0.0426(19) 0.0282(17) 0.0073(15) 0.0047(14) 0.0140(15)
C11 0.0315(17) 0.047(2) 0.0288(16) 0.0108(15) 0.0184(14) 0.0002(15)
C17 0.0189(15) 0.055(2) 0.0313(17) 0.0174(15) 0.0064(14) 0.0006(14)
C20 0.0194(15) 0.053(2) 0.0357(18) 0.0127(16) 0.0095(14) 0.0080(15)
C4 0.0212(14) 0.0343(17) 0.0330(16) 0.0011(13) 0.0132(13) -0.0082(12)
C18 0.0313(18) 0.055(2) 0.0307(18) 0.0202(16) 0.0043(15) -0.0023(16)
C2 0.0201(14) 0.0252(15) 0.0266(15) -0.0046(12) 0.0073(12) -0.0013(11)
C25 0.0278(16) 0.0320(17) 0.045(2) -0.0100(15) 0.0111(15) -0.0110(14)
C7 0.0322(19) 0.043(2) 0.059(2) -0.0273(19) 0.0149(18) -0.0115(17)
C13 0.0203(14) 0.0262(14) 0.0182(13) -0.0019(11) 0.0054(11) 0.0035(11)
C0AA 0.0230(15) 0.0444(19) 0.0304(16) 0.0100(14) 0.0156(13) 0.0058(14)

loop_
_atom_type_symbol
_atom_type_description
_atom_type_scat_dispersion_real
_atom_type_scat_dispersion_imag
_atom_type_scat_source
C C 0.0033 0.0016 'International Tables Vol C Tables 4.2.6.8 and 6.1.1.4'
H H 0 0 'International Tables Vol C Tables 4.2.6.8 and 6.1.1.4'
N N 0.0061 0.0033 'International Tables Vol C Tables 4.2.6.8 and 6.1.1.4'
O O 0.0106 0.006 'International Tables Vol C Tables 4.2.6.8 and 6.1.1.4'
Zn Zn 0.2839 1.4301 'International Tables Vol C Tables 4.2.6.8 and 6.1.1.4'

loop_
_exptl_crystal_face_index_h
_exptl_crystal_face_index_k
_exptl_crystal_face_index_l
_exptl_crystal_face_perp_dist
-2 16 25 0.288
5 -9 -17 0.308
27 10 -8 0.42
-28 -10 9 0.401
-7 25 -8 0.295
10 -27 8 0.23
20 8 -8 0.408
9 -8 1 0.316
3 22 -9 0.341
10 20 21 0.362
16 -5 -20 0.376

loop_
_geom_angle_atom_site_label_1
_geom_angle_atom_site_label_2
_geom_angle_atom_site_label_3
_geom_angle
N2 Zn1 N1 130.98(10)
O2 Zn1 N2 95.80(9)
O2 Zn1 O1 111.79(9)
O2 Zn1 N1 116.18(9)
O1 Zn1 N2 111.24(10)
O1 Zn1 N1 91.10(10)
C15 N2 Zn1 120.6(2)
C15 N2 C16 117.8(3)
C16 N2 Zn1 121.2(2)
C9 O2 Zn1 124.87(18)
C8 C6 C1 123.4(3)
C5 C6 C1 120.8(3)
C5 C6 C8 115.7(3)
C6 C1 C2 115.9(3)
O1 C1 C6 125.4(3)
O1 C1 C2 118.6(3)
C6 C8 H8 117.4
N1 C8 C6 125.2(3)
N1 C8 H8 117.4
C13 O4 C14 115.9(3)
C1 O1 Zn1 126.58(19)
C2 O3 C7 115.6(3)
C23 C24 H24 120.4
C25 C24 H24 120.4
C25 C24 C23 119.3(3)
C16 N3 C20 117.0(3)
C8 N1 Zn1 125.7(2)
C8 N1 C22 121.1(3)
C22 N1 Zn1 113.14(19)
N4 C22 N1 110.7(3)
N4 C22 C23 123.6(3)
C23 C22 N1 125.7(3)
C11 C12 H12 119.9
C13 C12 H12 119.9
C13 C12 C11 120.3(3)
C21 N4 C22 117.4(3)
N4 C21 H21 118.6
N4 C21 C25 122.9(3)
C25 C21 H21 118.6
C9 C10 C15 124.6(3)
C0AA C10 C9 119.6(3)
C0AA C10 C15 115.7(3)
C4 C3 H3 119.3
C2 C3 H3 119.3
C2 C3 C4 121.4(3)
O2 C9 C10 125.0(3)
O2 C9 C13 118.4(3)
C10 C9 C13 116.7(3)
C24 C23 C22 117.5(3)
C24 C23 H23 121.3
C22 C23 H23 121.3
C6 C5 H5 119.5
C4 C5 C6 120.9(3)
C4 C5 H5 119.5
C20 C19 H19 121.1
C18 C19 H19 121.1
C18 C19 C20 117.8(3)
N2 C15 C10 128.1(3)
N2 C15 H15 115.9
C10 C15 H15 115.9
N3 C16 N2 118.6(3)
N3 C16 C17 123.1(3)
C17 C16 N2 118.3(3)
O4 C14 H14A 109.5
O4 C14 H14B 109.5
O4 C14 H14C 109.5
H14A C14 H14B 109.5
H14A C14 H14C 109.5
H14B C14 H14C 109.5
C12 C11 H11 120.2
C0AA C11 C12 119.5(3)
C0AA C11 H11 120.2
C16 C17 H17 120.8
C18 C17 C16 118.4(3)
C18 C17 H17 120.8
N3 C20 C19 124.1(3)
N3 C20 H20 118
C19 C20 H20 118
C3 C4 H4 120.3
C5 C4 C3 119.3(3)
C5 C4 H4 120.3
C19 C18 C17 119.6(3)
C19 C18 H18 120.2
C17 C18 H18 120.2
O3 C2 C1 114.0(3)
C3 C2 C1 121.5(3)
C3 C2 O3 124.5(3)
C24 C25 C21 119.3(3)
C24 C25 H25 120.3
C21 C25 H25 120.3
O3 C7 H7A 109.5
O3 C7 H7B 109.5
O3 C7 H7C 109.5
H7A C7 H7B 109.5
H7A C7 H7C 109.5
H7B C7 H7C 109.5
O4 C13 C12 124.6(3)
O4 C13 C9 113.3(3)
C12 C13 C9 122.1(3)
C10 C0AA H0AA 119.1
C11 C0AA C10 121.8(3)
C11 C0AA H0AA 119.1

loop_
_geom_bond_atom_site_label_1
_geom_bond_atom_site_label_2
_geom_bond_distance
Zn1 N2 2.007(3)
Zn1 O2 1.946(2)
Zn1 O1 1.972(2)
Zn1 N1 2.008(3)
N2 C15 1.300(4)
N2 C16 1.435(4)
O2 C9 1.296(4)
C6 C1 1.434(4)
C6 C8 1.430(4)
C6 C5 1.421(4)
C1 O1 1.296(4)
C1 C2 1.447(4)
C8 H8 0.93
C8 N1 1.303(4)
O4 C14 1.434(4)
O4 C13 1.369(4)
O3 C2 1.375(4)
O3 C7 1.423(4)
C24 H24 0.93
C24 C23 1.390(5)
C24 C25 1.376(5)
N3 C16 1.327(4)
N3 C20 1.344(4)
N1 C22 1.416(4)
C22 N4 1.343(4)
C22 C23 1.393(4)
C12 H12 0.93
C12 C11 1.407(5)
C12 C13 1.377(5)
N4 C21 1.339(4)
C21 H21 0.93
C21 C25 1.378(5)
C10 C9 1.426(4)
C10 C15 1.436(4)
C10 C0AA 1.424(4)
C3 H3 0.93
C3 C4 1.411(5)
C3 C2 1.370(5)
C9 C13 1.437(4)
C23 H23 0.93
C5 H5 0.93
C5 C4 1.370(5)
C19 H19 0.93
C19 C20 1.380(5)
C19 C18 1.366(5)
C15 H15 0.93
C16 C17 1.386(5)
C14 H14A 0.96
C14 H14B 0.96
C14 H14C 0.96
C11 H11 0.93
C11 C0AA 1.369(5)
C17 H17 0.93
C17 C18 1.385(5)
C20 H20 0.93
C4 H4 0.93
C18 H18 0.93
C25 H25 0.93
C7 H7A 0.96
C7 H7B 0.96
C7 H7C 0.96
C0AA H0AA 0.93

loop_
_geom_torsion_atom_site_label_1
_geom_torsion_atom_site_label_2
_geom_torsion_atom_site_label_3
_geom_torsion_atom_site_label_4
_geom_torsion
Zn1 N2 C15 C10 4.7(5)
Zn1 N2 C16 N3 155.9(2)
Zn1 N2 C16 C17 -22.2(4)
Zn1 O2 C9 C10 -11.4(4)
Zn1 O2 C9 C13 168.0(2)
Zn1 N1 C22 N4 1.2(3)
Zn1 N1 C22 C23 177.8(2)
N2 C16 C17 C18 179.5(3)
O2 C9 C13 O4 -1.4(4)
O2 C9 C13 C12 179.6(3)
C6 C1 O1 Zn1 10.9(4)
C6 C1 C2 O3 -178.4(3)
C6 C1 C2 C3 1.5(4)
C6 C8 N1 Zn1 -8.9(4)
C6 C8 N1 C22 174.7(3)
C6 C5 C4 C3 2.2(5)
C1 C6 C8 N1 -3.3(4)
C1 C6 C5 C4 -1.8(4)
C8 C6 C1 O1 2.4(4)
C8 C6 C1 C2 -177.2(3)
C8 C6 C5 C4 175.5(3)
C8 N1 C22 N4 178.1(3)
C8 N1 C22 C23 -5.4(4)
O1 C1 C2 O3 2.0(4)
O1 C1 C2 C3 -178.1(3)
N3 C16 C17 C18 1.4(6)
N1 C22 N4 C21 177.0(3)
N1 C22 C23 C24 -175.0(3)
C22 N4 C21 C25 -0.9(5)
C12 C11 C0AA C10 0.2(6)
N4 C22 C23 C24 1.1(5)
N4 C21 C25 C24 -0.3(6)
C10 C9 C13 O4 178.0(3)
C10 C9 C13 C12 -1.0(4)
C9 C10 C15 N2 -1.1(5)
C9 C10 C0AA C11 -0.9(5)
C23 C24 C25 C21 1.8(6)
C23 C22 N4 C21 0.4(4)
C5 C6 C1 O1 179.5(3)
C5 C6 C1 C2 -0.1(4)
C5 C6 C8 N1 179.5(3)
C15 N2 C16 N3 -16.7(4)
C15 N2 C16 C17 165.1(3)
C15 C10 C9 O2 4.6(5)
C15 C10 C9 C13 -174.8(3)
C15 C10 C0AA C11 175.5(3)
C16 N2 C15 C10 177.3(3)
C16 N3 C20 C19 0.7(6)
C16 C17 C18 C19 -1.3(6)
C14 O4 C13 C12 9.4(4)
C14 O4 C13 C9 -169.6(3)
C11 C12 C13 O4 -178.6(3)
C11 C12 C13 C9 0.3(5)
C20 N3 C16 N2 -179.1(3)
C20 N3 C16 C17 -1.1(5)
C20 C19 C18 C17 1.0(6)
C4 C3 C2 C1 -1.2(5)
C4 C3 C2 O3 178.8(3)
C18 C19 C20 N3 -0.6(6)
C2 C1 O1 Zn1 -169.54(19)
C2 C3 C4 C5 -0.8(5)
C25 C24 C23 C22 -2.2(5)
C7 O3 C2 C1 158.5(3)
C7 O3 C2 C3 -21.4(5)
C13 C12 C11 C0AA 0.1(5)
C0AA C10 C9 O2 -179.3(3)
C0AA C10 C9 C13 1.2(4)
C0AA C10 C15 N2 -177.3(3)
